data_7042523
loop_
_publ_author_name
'Lan, Xue'
'Tominaga, Takumi'
'Mochida, Tomoyuki'

_publ_section_title
;
 Coordination abilities of polycyano anions in the solid state:
 coordination geometries and d-d transition energies of mixed-ligand
 solvatochromic copper(ii) complexes with B(CN)4, C(CN)3, and N(CN)2
 anions.
;
_journal_issue 15
_journal_name_full 'Dalton transactions (Cambridge, England : 2003)'
_journal_page_first 5041
_journal_page_last 5047
_journal_paper_doi 10.1039/c7dt00675f
_journal_volume 46
_journal_year 2017
_chemical_formula_sum 'C19 H31 B Cu N6 O2'
_chemical_formula_weight 449.85
_space_group_crystal_system monoclinic
_space_group_IT_number 14
_space_group_name_Hall '-P 2yn'
_space_group_name_H-M_alt 'P 1 21/n 1'
_symmetry_space_group_name_Hall '-P 2yn'
_symmetry_space_group_name_H-M 'P 1 21/n 1'
_atom_sites_solution_hydrogens geom
_audit_update_record
;
2017-03-09 deposited with the CCDC.
2017-03-20 downloaded from the CCDC.
;
_cell_angle_alpha 90
_cell_angle_beta 94.159(9)
_cell_angle_gamma 90
_cell_formula_units_Z 4
_cell_length_a 8.286(8)
_cell_length_b 18.723(17)
_cell_length_c 15.485(14)
_cell_measurement_reflns_used 6749
_cell_measurement_temperature 100.(2)
_cell_measurement_theta_max 28.6703
_cell_measurement_theta_min 2.5496
_cell_volume 2396(4)
_computing_cell_refinement 'SAINT V8.37A (Bruker AXS Inc., 2015)'
_computing_data_collection 'Bruker APEX2'
_computing_data_reduction 'SAINT V8.37A (Bruker AXS Inc., 2015)'
_computing_molecular_graphics 'Bruker SHELXTL'
_computing_publication_material 'Bruker SHELXTL'
_computing_structure_refinement 'SHELXL-2014/7 (Sheldrick, 2014)'
_computing_structure_solution 'XT, VERSION 2014/5'
_diffrn_ambient_temperature 100.(2)
_diffrn_detector_area_resol_mean 8.3333
_diffrn_measured_fraction_theta_full 0.998
_diffrn_measured_fraction_theta_max 0.998
_diffrn_measurement_device_type ' Bruker APEXII CCD area detector'
_diffrn_measurement_method 'phi an_diffrn_radiation_type  '
_diffrn_radiation_monochromator 'Bruker Helios multilayer confocal mirror'
_diffrn_radiation_type MoK\a
_diffrn_radiation_wavelength 0.71073
_diffrn_reflns_av_R_equivalents 0.0525
_diffrn_reflns_av_unetI/netI 0.0583
_diffrn_reflns_limit_h_max 10
_diffrn_reflns_limit_h_min -10
_diffrn_reflns_limit_k_max 22
_diffrn_reflns_limit_k_min -23
_diffrn_reflns_limit_l_max 17
_diffrn_reflns_limit_l_min -19
_diffrn_reflns_number 13386
_diffrn_reflns_theta_full 27.03
_diffrn_reflns_theta_max 27.03
_diffrn_reflns_theta_min 1.71
_exptl_absorpt_coefficient_mu 0.936
_exptl_absorpt_correction_T_max 0.95
_exptl_absorpt_correction_T_min 0.70
_exptl_absorpt_correction_type multi-scan
_exptl_absorpt_process_details
;
SADABS-2016/2 - Bruker AXS area detector scaling and absorption correction
;
_exptl_crystal_colour purple
_exptl_crystal_density_diffrn 1.247
_exptl_crystal_density_method 'not measured'
_exptl_crystal_description stick
_exptl_crystal_F_000 948
_exptl_crystal_size_max 1.000
_exptl_crystal_size_mid 0.100
_exptl_crystal_size_min 0.050
_refine_diff_density_max 0.595
_refine_diff_density_min -0.472
_refine_ls_extinction_method none
_refine_ls_goodness_of_fit_ref 1.041
_refine_ls_hydrogen_treatment constr
_refine_ls_matrix_type full
_refine_ls_number_parameters 269
_refine_ls_number_reflns 5240
_refine_ls_number_restraints 0
_refine_ls_restrained_S_all 1.041
_refine_ls_R_factor_all 0.0395
_refine_ls_R_factor_gt 0.0349
_refine_ls_shift/su_max 0.001
_refine_ls_shift/su_mean 0.000
_refine_ls_structure_factor_coef Fsqd
_refine_ls_weighting_details 'w=1/[\s^2^(Fo^2^)+(0.0371P)^2^+0.8845P] where P=(Fo^2^+2Fc^2^)/3'
_refine_ls_weighting_scheme calc
_refine_ls_wR_factor_gt 0.0922
_refine_ls_wR_factor_ref 0.0954
_reflns_number_gt 4647
_reflns_number_total 5240
_reflns_threshold_expression 'I > 2\s(I)'
_cod_data_source_file c7dt00675f1.cif
_cod_data_source_block Cu40_BCN4
_cod_depositor_comments
;
The following automatic conversions were performed:

'_exptl_absorpt_correction_type' value 'Multi-Scan' changed to
'multi-scan' according to
/home/data/users/saulius/crontab/automatic-downloads/rss-feeds/RSC/lib/dictionaries/cif_core.dic
dictionary named 'cif_core.dic' version 2.4.2 from 2011-04-26.

Automatic conversion script
Id: cif_fix_values 4973 2017-02-22 13:04:09Z antanas 

 Adding full bibliography for 7042523--7042526.cif.
;
_cod_original_cell_volume 2396.(4)
_cod_database_code 7042523

loop_
_space_group_symop_operation_xyz
'x, y, z'
'-x+1/2, y+1/2, -z+1/2'
'-x, -y, -z'
'x-1/2, -y-1/2, z-1/2'

loop_
_atom_site_type_symbol
_atom_site_label
_atom_site_fract_x
_atom_site_fract_y
_atom_site_fract_z
_atom_site_U_iso_or_equiv
_atom_site_adp_type
_atom_site_calc_flag
_atom_site_refinement_flags_adp
_atom_site_refinement_flags_posn
_atom_site_occupancy
Cu Cu1 0.55158(2) 0.01142(2) 0.16161(2) 0.01226(8) Uani d . . 1
B B1 0.3560(2) 0.14852(10) 0.39383(13) 0.0162(4) Uani d . . 1
C C1 0.4685(2) 0.21796(10) 0.39084(12) 0.0216(4) Uani d . . 1
N N1 0.5454(2) 0.26858(10) 0.38977(12) 0.0356(4) Uani d . . 1
C C2 0.4318(2) 0.08455(10) 0.34148(11) 0.0173(4) Uani d . . 1
N N2 0.48351(19) 0.03915(9) 0.30227(10) 0.0222(3) Uani d . . 1
C C3 0.3406(2) 0.12590(9) 0.49203(12) 0.0200(4) Uani d . . 1
N N3 0.3296(2) 0.11120(10) 0.56306(11) 0.0327(4) Uani d . . 1
C C4 0.1823(2) 0.16810(10) 0.34845(12) 0.0213(4) Uani d . . 1
N N4 0.0591(2) 0.18334(10) 0.31488(12) 0.0327(4) Uani d . . 1
O O1 0.35340(14) 0.05431(6) 0.11406(8) 0.0163(2) Uani d . . 1
O O2 0.66355(14) 0.10049(6) 0.15243(8) 0.0161(2) Uani d . . 1
N N5 0.45881(18) -0.09010(7) 0.14718(9) 0.0159(3) Uani d . . 1
N N6 0.76833(17) -0.03590(8) 0.19381(9) 0.0157(3) Uani d . . 1
C C5 0.8613(2) -0.00192(10) 0.26834(13) 0.0231(4) Uani d . . 1
H H5A 0.9651 -0.0265 0.2793 0.035 Uiso calc U R 1
H H5B 0.7995 -0.0052 0.3198 0.035 Uiso calc U R 1
H H5C 0.8807 0.0484 0.2551 0.035 Uiso calc U R 1
C C6 0.8644(2) -0.03173(11) 0.11666(13) 0.0230(4) Uani d . . 1
H H6A 0.8871 0.0184 0.104 0.035 Uiso calc U R 1
H H6B 0.8029 -0.0533 0.0668 0.035 Uiso calc U R 1
H H6C 0.9666 -0.0576 0.1282 0.035 Uiso calc U R 1
C C7 0.3553(2) -0.10623(10) 0.21951(13) 0.0248(4) Uani d . . 1
H H7A 0.3084 -0.154 0.2114 0.037 Uiso calc U R 1
H H7B 0.2683 -0.0708 0.2201 0.037 Uiso calc U R 1
H H7C 0.4212 -0.1045 0.2746 0.037 Uiso calc U R 1
C C8 0.3610(2) -0.09964(10) 0.06420(12) 0.0241(4) Uani d . . 1
H H8A 0.4271 -0.0883 0.0161 0.036 Uiso calc U R 1
H H8B 0.2672 -0.0677 0.0625 0.036 Uiso calc U R 1
H H8C 0.3239 -0.1493 0.0591 0.036 Uiso calc U R 1
C C9 0.7212(2) 0.22214(10) 0.16503(14) 0.0266(4) Uani d . . 1
H H9A 0.753 0.227 0.2269 0.04 Uiso calc U R 1
H H9B 0.6731 0.267 0.1431 0.04 Uiso calc U R 1
H H9C 0.8167 0.211 0.1338 0.04 Uiso calc U R 1
C C10 0.5989(2) 0.16263(9) 0.15161(11) 0.0153(3) Uani d . . 1
C C11 0.4313(2) 0.17670(9) 0.13887(11) 0.0147(3) Uani d . . 1
C C12 0.3202(2) 0.12153(9) 0.11717(11) 0.0144(3) Uani d . . 1
C C13 0.3714(2) 0.25372(9) 0.14184(11) 0.0166(3) Uani d . . 1
H H13A 0.437 0.2795 0.1879 0.02 Uiso calc U R 1
H H13B 0.258 0.2534 0.158 0.02 Uiso calc U R 1
C C15 0.1435(2) 0.13882(10) 0.09392(12) 0.0190(4) Uani d . . 1
H H15A 0.0892 0.0968 0.0676 0.029 Uiso calc U R 1
H H15B 0.1357 0.1786 0.0528 0.029 Uiso calc U R 1
H H15C 0.0914 0.1522 0.1464 0.029 Uiso calc U R 1
C C16 0.6016(2) -0.13948(9) 0.15070(12) 0.0200(4) Uani d . . 1
H H16A 0.6441 -0.1429 0.0927 0.024 Uiso calc U R 1
H H16B 0.5682 -0.1878 0.1682 0.024 Uiso calc U R 1
C C17 0.3789(2) 0.29518(9) 0.05648(11) 0.0177(3) Uani d . . 1
H H17A 0.4927 0.2977 0.0413 0.021 Uiso calc U R 1
H H17B 0.3164 0.2689 0.0097 0.021 Uiso calc U R 1
C C18 0.3116(3) 0.37059(10) 0.06204(13) 0.0255(4) Uani d . . 1
H H18A 0.3691 0.3956 0.1115 0.031 Uiso calc U R 1
H H18B 0.1957 0.3678 0.0734 0.031 Uiso calc U R 1
C C19 0.3285(3) 0.41411(11) -0.02031(15) 0.0340(5) Uani d . . 1
H H19A 0.4433 0.4231 -0.0274 0.051 Uiso calc U R 1
H H19B 0.2717 0.4597 -0.0159 0.051 Uiso calc U R 1
H H19C 0.2814 0.3874 -0.0704 0.051 Uiso calc U R 1
C C20 0.7314(2) -0.11133(9) 0.21513(12) 0.0197(4) Uani d . . 1
H H20A 0.694 -0.1141 0.2743 0.024 Uiso calc U R 1
H H20B 0.8303 -0.1408 0.2133 0.024 Uiso calc U R 1

loop_
_atom_site_aniso_label
_atom_site_aniso_U_11
_atom_site_aniso_U_22
_atom_site_aniso_U_33
_atom_site_aniso_U_12
_atom_site_aniso_U_13
_atom_site_aniso_U_23
Cu1 0.01599(13) 0.00919(13) 0.01167(13) 0.00092(7) 0.00144(8) 0.00013(7)
B1 0.0212(10) 0.0134(9) 0.0142(9) 0.0010(7) 0.0023(7) -0.0003(7)
C1 0.0288(10) 0.0205(9) 0.0154(9) -0.0010(8) 0.0016(7) -0.0004(7)
N1 0.0474(11) 0.0300(10) 0.0294(10) -0.0139(8) 0.0019(8) 0.0011(8)
C2 0.0205(9) 0.0191(9) 0.0124(8) -0.0004(7) 0.0016(6) 0.0006(7)
N2 0.0286(8) 0.0236(8) 0.0145(8) 0.0045(7) 0.0029(6) -0.0003(7)
C3 0.0258(9) 0.0157(8) 0.0187(9) 0.0014(7) 0.0041(7) -0.0023(7)
N3 0.0506(11) 0.0292(9) 0.0192(9) 0.0026(8) 0.0082(8) 0.0012(7)
C4 0.0277(10) 0.0172(9) 0.0190(9) 0.0015(7) 0.0031(7) -0.0022(7)
N4 0.0328(10) 0.0336(10) 0.0308(10) 0.0084(8) -0.0028(8) -0.0035(8)
O1 0.0178(6) 0.0133(6) 0.0175(6) 0.0001(5) -0.0005(5) 0.0006(5)
O2 0.0174(6) 0.0100(5) 0.0206(6) 0.0014(4) -0.0003(5) 0.0006(5)
N5 0.0229(8) 0.0129(7) 0.0123(7) -0.0018(6) 0.0046(6) -0.0001(5)
N6 0.0193(7) 0.0137(7) 0.0144(7) 0.0030(6) 0.0026(5) -0.0010(6)
C5 0.0244(10) 0.0212(9) 0.0225(10) 0.0049(7) -0.0077(7) -0.0030(8)
C6 0.0220(9) 0.0240(9) 0.0243(10) 0.0040(8) 0.0103(7) 0.0036(8)
C7 0.0306(10) 0.0222(9) 0.0231(10) -0.0054(8) 0.0131(8) 0.0020(8)
C8 0.0308(10) 0.0201(9) 0.0208(10) -0.0057(8) -0.0025(8) -0.0036(8)
C9 0.0226(9) 0.0147(9) 0.0411(12) -0.0019(7) -0.0070(8) 0.0002(8)
C10 0.0208(8) 0.0125(8) 0.0125(8) -0.0008(6) 0.0001(6) -0.0001(6)
C11 0.0204(8) 0.0127(8) 0.0109(8) 0.0021(6) 0.0004(6) 0.0008(6)
C12 0.0173(8) 0.0160(8) 0.0100(8) 0.0026(6) 0.0022(6) 0.0017(6)
C13 0.0205(8) 0.0126(8) 0.0168(9) 0.0026(7) 0.0014(6) 0.0006(7)
C15 0.0165(8) 0.0195(9) 0.0211(9) 0.0021(7) 0.0017(7) 0.0016(7)
C16 0.0292(10) 0.0103(8) 0.0211(9) 0.0037(7) 0.0067(7) -0.0001(7)
C17 0.0209(8) 0.0149(8) 0.0171(9) 0.0020(7) -0.0001(7) 0.0025(7)
C18 0.0363(11) 0.0165(9) 0.0234(10) 0.0070(8) 0.0005(8) 0.0020(8)
C19 0.0469(13) 0.0228(10) 0.0323(12) 0.0082(9) 0.0030(9) 0.0119(9)
C20 0.0279(9) 0.0134(8) 0.0183(9) 0.0075(7) 0.0053(7) 0.0046(7)

loop_
_atom_type_symbol
_atom_type_description
_atom_type_scat_dispersion_real
_atom_type_scat_dispersion_imag
_atom_type_scat_source
C C 0.0033 0.0016 'International Tables Vol C Tables 4.2.6.8 and 6.1.1.4'
H H 0.0000 0.0000 'International Tables Vol C Tables 4.2.6.8 and 6.1.1.4'
B B 0.0013 0.0007 'International Tables Vol C Tables 4.2.6.8 and 6.1.1.4'
Cu Cu 0.3201 1.2651 'International Tables Vol C Tables 4.2.6.8 and 6.1.1.4'
N N 0.0061 0.0033 'International Tables Vol C Tables 4.2.6.8 and 6.1.1.4'
O O 0.0106 0.0060 'International Tables Vol C Tables 4.2.6.8 and 6.1.1.4'

loop_
_geom_angle_atom_site_label_1
_geom_angle_atom_site_label_2
_geom_angle_atom_site_label_3
_geom_angle
O2 Cu1 O1 90.73(8)
O2 Cu1 N6 88.49(8)
O1 Cu1 N6 171.75(5)
O2 Cu1 N5 166.99(5)
O1 Cu1 N5 92.42(7)
N6 Cu1 N5 86.58(8)
O2 Cu1 N2 91.52(6)
O1 Cu1 N2 90.40(7)
N6 Cu1 N2 97.83(7)
N5 Cu1 N2 101.08(6)
C3 B1 C4 110.42(15)
C3 B1 C2 110.26(15)
C4 B1 C2 108.85(15)
C3 B1 C1 109.30(15)
C4 B1 C1 107.96(16)
C2 B1 C1 110.01(15)
N1 C1 B1 178.0(2)
N2 C2 B1 178.31(19)
C2 N2 Cu1 141.28(14)
N3 C3 B1 178.50(19)
N4 C4 B1 178.5(2)
C12 O1 Cu1 124.80(11)
C10 O2 Cu1 125.89(12)
C8 N5 C7 108.63(16)
C8 N5 C16 109.76(14)
C7 N5 C16 110.08(15)
C8 N5 Cu1 112.51(11)
C7 N5 Cu1 109.68(11)
C16 N5 Cu1 106.17(12)
C5 N6 C6 108.95(16)
C5 N6 C20 109.76(15)
C6 N6 C20 111.06(14)
C5 N6 Cu1 113.81(12)
C6 N6 Cu1 107.19(12)
C20 N6 Cu1 106.03(11)
N6 C5 H5A 109.5
N6 C5 H5B 109.5
H5A C5 H5B 109.5
N6 C5 H5C 109.5
H5A C5 H5C 109.5
H5B C5 H5C 109.5
N6 C6 H6A 109.5
N6 C6 H6B 109.5
H6A C6 H6B 109.5
N6 C6 H6C 109.5
H6A C6 H6C 109.5
H6B C6 H6C 109.5
N5 C7 H7A 109.5
N5 C7 H7B 109.5
H7A C7 H7B 109.5
N5 C7 H7C 109.5
H7A C7 H7C 109.5
H7B C7 H7C 109.5
N5 C8 H8A 109.5
N5 C8 H8B 109.5
H8A C8 H8B 109.5
N5 C8 H8C 109.5
H8A C8 H8C 109.5
H8B C8 H8C 109.5
C10 C9 H9A 109.5
C10 C9 H9B 109.5
H9A C9 H9B 109.5
C10 C9 H9C 109.5
H9A C9 H9C 109.5
H9B C9 H9C 109.5
O2 C10 C11 125.24(15)
O2 C10 C9 113.13(16)
C11 C10 C9 121.63(16)
C12 C11 C10 121.03(16)
C12 C11 C13 119.43(16)
C10 C11 C13 119.37(15)
O1 C12 C11 125.97(16)
O1 C12 C15 113.82(15)
C11 C12 C15 120.21(16)
C11 C13 C17 114.66(14)
C11 C13 H13A 108.6
C17 C13 H13A 108.6
C11 C13 H13B 108.6
C17 C13 H13B 108.6
H13A C13 H13B 107.6
C12 C15 H15A 109.5
C12 C15 H15B 109.5
H15A C15 H15B 109.5
C12 C15 H15C 109.5
H15A C15 H15C 109.5
H15B C15 H15C 109.5
N5 C16 C20 109.36(15)
N5 C16 H16A 109.8
C20 C16 H16A 109.8
N5 C16 H16B 109.8
C20 C16 H16B 109.8
H16A C16 H16B 108.3
C18 C17 C13 112.44(15)
C18 C17 H17A 109.1
C13 C17 H17A 109.1
C18 C17 H17B 109.1
C13 C17 H17B 109.1
H17A C17 H17B 107.8
C17 C18 C19 113.03(17)
C17 C18 H18A 109.0
C19 C18 H18A 109.0
C17 C18 H18B 109.0
C19 C18 H18B 109.0
H18A C18 H18B 107.8
C18 C19 H19A 109.5
C18 C19 H19B 109.5
H19A C19 H19B 109.5
C18 C19 H19C 109.5
H19A C19 H19C 109.5
H19B C19 H19C 109.5
N6 C20 C16 109.48(15)
N6 C20 H20A 109.8
C16 C20 H20A 109.8
N6 C20 H20B 109.8
C16 C20 H20B 109.8
H20A C20 H20B 108.2

loop_
_geom_bond_atom_site_label_1
_geom_bond_atom_site_label_2
_geom_bond_distance
Cu1 O2 1.9187(18)
Cu1 O1 1.9257(18)
Cu1 N6 2.032(2)
Cu1 N5 2.056(2)
Cu1 N2 2.347(2)
B1 C3 1.592(3)
B1 C4 1.598(3)
B1 C2 1.600(3)
B1 C1 1.602(3)
C1 N1 1.143(3)
C2 N2 1.146(2)
C3 N3 1.144(3)
C4 N4 1.148(3)
O1 C12 1.290(2)
O2 C10 1.281(2)
N5 C8 1.479(3)
N5 C7 1.490(2)
N5 C16 1.499(2)
N6 C5 1.484(3)
N6 C6 1.485(2)
N6 C20 1.487(3)
C5 H5A 0.98
C5 H5B 0.98
C5 H5C 0.98
C6 H6A 0.98
C6 H6B 0.98
C6 H6C 0.98
C7 H7A 0.98
C7 H7B 0.98
C7 H7C 0.98
C8 H8A 0.98
C8 H8B 0.98
C8 H8C 0.98
C9 C10 1.510(3)
C9 H9A 0.98
C9 H9B 0.98
C9 H9C 0.98
C10 C11 1.413(3)
C11 C12 1.408(3)
C11 C13 1.527(3)
C12 C15 1.518(3)
C13 C17 1.538(3)
C13 H13A 0.99
C13 H13B 0.99
C15 H15A 0.98
C15 H15B 0.98
C15 H15C 0.98
C16 C20 1.508(3)
C16 H16A 0.99
C16 H16B 0.99
C17 C18 1.523(3)
C17 H17A 0.99
C17 H17B 0.99
C18 C19 1.528(3)
C18 H18A 0.99
C18 H18B 0.99
C19 H19A 0.98
C19 H19B 0.98
C19 H19C 0.98
C20 H20A 0.99
C20 H20B 0.99
